data_4517773
loop_
_publ_author_name
'Liu, Lei'
'Song, Hong'
'Liu, Yan-Hua'
'Wu, Le-Song'
'Shi, Bing-Feng'

_publ_section_title
;
 Achiral CpxIr(III)/Chiral Carboxylic Acid Catalyzed Enantioselective C--H
 Amidation of Ferrocenes under Mild Conditions
;
_journal_issue 13
_journal_name_full 'ACS Catalysis'
_journal_page_first 7117
_journal_page_last 7122
_journal_paper_doi 10.1021/acscatal.0c02049
_journal_volume 10
_journal_year 2020
_chemical_absolute_configuration ad
_chemical_formula_moiety 'C20 H18 Br2 Fe N2 O2'
_chemical_formula_sum 'C20 H18 Br2 Fe N2 O2'
_chemical_formula_weight 534.03
_space_group_crystal_system tetragonal
_space_group_IT_number 96
_space_group_name_Hall 'P 4nw 2abw'
_space_group_name_H-M_alt 'P 43 21 2'
_atom_sites_solution_hydrogens geom
_atom_sites_solution_primary dual
_audit_creation_date 2019-11-27
_audit_creation_method
;
Olex2 1.2
(compiled 2018.05.29 svn.r3508 for OlexSys, GUI svn.r5506)
;
_cell_angle_alpha 90
_cell_angle_beta 90
_cell_angle_gamma 90
_cell_formula_units_Z 8
_cell_length_a 10.5631(3)
_cell_length_b 10.5631(3)
_cell_length_c 34.9612(11)
_cell_measurement_reflns_used 9995
_cell_measurement_temperature 170(2)
_cell_measurement_theta_max 25.43
_cell_measurement_theta_min 2.33
_cell_volume 3900.9(2)
_computing_cell_refinement 'SAINT V8.38A (?, 2016)'
_computing_data_reduction 'SAINT V8.38A (?, 2016)'
_computing_molecular_graphics 'Olex2 (Dolomanov et al., 2009)'
_computing_publication_material 'Olex2 (Dolomanov et al., 2009)'
_computing_structure_refinement 'ShelXL (Sheldrick, 2015)'
_computing_structure_solution 'ShelXT (Sheldrick, 2015)'
_diffrn_ambient_temperature 170.0
_diffrn_measured_fraction_theta_full 0.999
_diffrn_measured_fraction_theta_max 0.999
_diffrn_measurement_device_type 'Bruker APEX-II CCD'
_diffrn_measurement_method '\f and \w scans'
_diffrn_radiation_type MoK\a
_diffrn_radiation_wavelength 0.71073
_diffrn_reflns_av_R_equivalents 0.0567
_diffrn_reflns_av_unetI/netI 0.0356
_diffrn_reflns_Laue_measured_fraction_full 0.999
_diffrn_reflns_Laue_measured_fraction_max 0.999
_diffrn_reflns_limit_h_max 13
_diffrn_reflns_limit_h_min -12
_diffrn_reflns_limit_k_max 12
_diffrn_reflns_limit_k_min -13
_diffrn_reflns_limit_l_max 43
_diffrn_reflns_limit_l_min -43
_diffrn_reflns_number 47114
_diffrn_reflns_point_group_measured_fraction_full 0.999
_diffrn_reflns_point_group_measured_fraction_max 1.000
_diffrn_reflns_theta_full 25.242
_diffrn_reflns_theta_max 26.417
_diffrn_reflns_theta_min 2.330
_diffrn_standards_number 0
_exptl_absorpt_coefficient_mu 4.888
_exptl_absorpt_correction_T_max 0.7454
_exptl_absorpt_correction_T_min 0.5180
_exptl_absorpt_correction_type multi-scan
_exptl_absorpt_process_details
;
SADABS-2016/2 (Bruker,2016/2) was used for absorption correction.
wR2(int) was 0.1037 before and 0.0733 after correction.
The Ratio of minimum to maximum transmission is 0.6949.
The \l/2 correction factor is Not present.
;
_exptl_crystal_colour red
_exptl_crystal_colour_primary red
_exptl_crystal_density_diffrn 1.819
_exptl_crystal_description block
_exptl_crystal_F_000 2112
_exptl_crystal_size_max 0.13
_exptl_crystal_size_mid 0.12
_exptl_crystal_size_min 0.09
_refine_diff_density_max 0.748
_refine_diff_density_min -0.782
_refine_diff_density_rms 0.064
_refine_ls_abs_structure_details
;
 Flack x determined using 1261 quotients [(I+)-(I-)]/[(I+)+(I-)]
 (Parsons, Flack and Wagner, Acta Cryst. B69 (2013) 249-259).
;
_refine_ls_abs_structure_Flack 0.025(6)
_refine_ls_extinction_method none
_refine_ls_goodness_of_fit_ref 1.031
_refine_ls_hydrogen_treatment constr
_refine_ls_matrix_type full
_refine_ls_number_parameters 246
_refine_ls_number_reflns 4020
_refine_ls_number_restraints 30
_refine_ls_restrained_S_all 1.055
_refine_ls_R_factor_all 0.0458
_refine_ls_R_factor_gt 0.0380
_refine_ls_shift/su_max 0.001
_refine_ls_shift/su_mean 0.000
_refine_ls_structure_factor_coef Fsqd
_refine_ls_weighting_details 'w=1/[\s^2^(Fo^2^)+(0.0093P)^2^+6.8702P] where P=(Fo^2^+2Fc^2^)/3'
_refine_ls_weighting_scheme calc
_refine_ls_wR_factor_gt 0.0797
_refine_ls_wR_factor_ref 0.0830
_reflns_Friedel_coverage 0.666
_reflns_Friedel_fraction_full 1.000
_reflns_Friedel_fraction_max 1.000
_reflns_number_gt 3529
_reflns_number_total 4020
_reflns_threshold_expression 'I > 2\s(I)'
_cod_data_source_file cs0c02049_si_003.cif
_cod_data_source_block 191127_ll_4_122_3_0m
_cod_depositor_comments
;Adding full bibliography for 4517772--4517773.cif.

 Adding full bibliography for 4517772--4517773.cif.
;
_cod_original_cell_volume 3900.9(3)
_cod_database_code 4517773
_shelx_shelxl_version_number 2016/6
_shelx_space_group_comment
;
The symmetry employed for this shelxl refinement is uniquely defined
by the following loop, which should always be used as a source of
symmetry information in preference to the above space-group names.
They are only intended as comments.
;
_shelx_estimated_absorpt_t_max 0.667
_shelx_estimated_absorpt_t_min 0.569
_olex2_refinement_description
;
1. Fixed Uiso
 At 1.2 times of:
  All C(H) groups, All N(H) groups
 At 1.5 times of:
  All C(H,H,H) groups
2. Uiso/Uaniso restraints and constraints
C1 \\sim C2 \\sim C3 \\sim C4 \\sim C5: within 1.7A with sigma of 0.02 and
sigma for terminal atoms of 0.04
3.a Aromatic/amide H refined with riding coordinates:
 N1(H1), C1(H1A), C2(H2), C3(H3), C4(H4), C5(H5), C8(H8), C9(H9), C10(H10),
 C13(H13), C15(H15), C17(H17)
3.b Idealised Me refined as rotating group:
 C19(H19A,H19B,H19C), C20(H20A,H20B,H20C)
;
_olex2_submission_special_instructions 'No special instructions were received'

loop_
_space_group_symop_operation_xyz
'x, y, z'
'-x, -y, z+1/2'
'-y+1/2, x+1/2, z+3/4'
'y+1/2, -x+1/2, z+1/4'
'-x+1/2, y+1/2, -z+3/4'
'x+1/2, -y+1/2, -z+1/4'
'y, x, -z'
'-y, -x, -z+1/2'

loop_
_atom_site_label
_atom_site_type_symbol
_atom_site_fract_x
_atom_site_fract_y
_atom_site_fract_z
_atom_site_U_iso_or_equiv
_atom_site_adp_type
_atom_site_occupancy
_atom_site_site_symmetry_order
_atom_site_calc_flag
_atom_site_refinement_flags_posn
_atom_site_refinement_flags_adp
_atom_site_refinement_flags_occupancy
_atom_site_disorder_assembly
_atom_site_disorder_group
Br1 Br 0.02995(7) 0.72686(8) 0.72882(2) 0.0686(2) Uani 1 1 d . . . . .
Br2 Br -0.01635(8) 0.21496(8) 0.77632(2) 0.0822(3) Uani 1 1 d . . . . .
Fe1 Fe 0.67698(9) 0.43099(10) 0.63883(2) 0.0535(2) Uani 1 1 d . . . . .
O1 O 0.4480(5) 0.2770(5) 0.71941(13) 0.0652(12) Uani 1 1 d . . . . .
O2 O 0.4894(4) 0.7204(4) 0.67938(11) 0.0550(10) Uani 1 1 d . . . . .
N1 N 0.4782(5) 0.4840(5) 0.70271(13) 0.0521(13) Uani 1 1 d . . . . .
H1 H 0.439899 0.557712 0.700770 0.063 Uiso 1 1 calc R . . . .
N2 N 0.6530(5) 0.8017(6) 0.64704(14) 0.0562(15) Uani 1 1 d . . . . .
C1 C 0.6071(10) 0.4752(9) 0.58638(18) 0.082(2) Uani 1 1 d . U . . .
H1A H 0.587293 0.558131 0.577704 0.099 Uiso 1 1 calc R . . . .
C2 C 0.7328(10) 0.4087(15) 0.5838(2) 0.124(4) Uani 1 1 d . U . . .
H2 H 0.810905 0.438056 0.573672 0.149 Uiso 1 1 calc R . . . .
C3 C 0.7031(11) 0.2898(13) 0.6008(3) 0.114(4) Uani 1 1 d . U . . .
H3 H 0.761983 0.222494 0.603548 0.137 Uiso 1 1 calc R . . . .
C4 C 0.5868(12) 0.2842(10) 0.6119(3) 0.104(3) Uani 1 1 d . U . . .
H4 H 0.548870 0.213589 0.624245 0.125 Uiso 1 1 calc R . . . .
C5 C 0.5281(8) 0.3918(8) 0.6037(2) 0.071(2) Uani 1 1 d . U . . .
H5 H 0.441625 0.408259 0.609179 0.085 Uiso 1 1 calc R . . . .
C6 C 0.6049(6) 0.4782(7) 0.69128(15) 0.0510(15) Uani 1 1 d . . . . .
C7 C 0.6672(6) 0.5855(7) 0.67380(14) 0.0487(14) Uani 1 1 d . . . . .
C8 C 0.7962(6) 0.5468(8) 0.66857(17) 0.0623(18) Uani 1 1 d . . . . .
H8 H 0.861707 0.597466 0.657994 0.075 Uiso 1 1 calc R . . . .
C9 C 0.8099(7) 0.4208(8) 0.68174(18) 0.069(2) Uani 1 1 d . . . . .
H9 H 0.885969 0.372810 0.681428 0.083 Uiso 1 1 calc R . . . .
C10 C 0.6911(7) 0.3783(8) 0.69545(17) 0.0632(19) Uani 1 1 d . . . . .
H10 H 0.673090 0.296895 0.705637 0.076 Uiso 1 1 calc R . . . .
C11 C 0.4089(6) 0.3852(7) 0.71664(15) 0.0529(16) Uani 1 1 d . . . . .
C12 C 0.2758(6) 0.4212(6) 0.72815(15) 0.0523(16) Uani 1 1 d . . . . .
C13 C 0.2233(6) 0.5415(7) 0.72443(15) 0.0525(15) Uani 1 1 d . . . . .
H13 H 0.272312 0.608644 0.714084 0.063 Uiso 1 1 calc R . . . .
C14 C 0.1005(7) 0.5629(7) 0.73573(16) 0.0558(17) Uani 1 1 d . . . . .
C15 C 0.0256(7) 0.4674(7) 0.75136(16) 0.0580(18) Uani 1 1 d . . . . .
H15 H -0.059201 0.482593 0.759115 0.070 Uiso 1 1 calc R . . . .
C16 C 0.0806(7) 0.3500(7) 0.75501(17) 0.0600(19) Uani 1 1 d . . . . .
C17 C 0.2029(7) 0.3240(7) 0.74386(16) 0.0577(17) Uani 1 1 d . . . . .
H17 H 0.237029 0.241369 0.746803 0.069 Uiso 1 1 calc R . . . .
C18 C 0.5984(6) 0.7061(7) 0.66653(15) 0.0479(15) Uani 1 1 d . . . . .
C19 C 0.5857(7) 0.9202(8) 0.6423(2) 0.069(2) Uani 1 1 d . . . . .
H19A H 0.570234 0.935265 0.615018 0.103 Uiso 1 1 calc GR . . . .
H19B H 0.636646 0.989567 0.652747 0.103 Uiso 1 1 calc GR . . . .
H19C H 0.504631 0.915956 0.655864 0.103 Uiso 1 1 calc GR . . . .
C20 C 0.7743(8) 0.7953(9) 0.6272(2) 0.086(3) Uani 1 1 d . . . . .
H20A H 0.843168 0.805214 0.645778 0.129 Uiso 1 1 calc GR . . . .
H20B H 0.779022 0.863191 0.608190 0.129 Uiso 1 1 calc GR . . . .
H20C H 0.782253 0.713138 0.614430 0.129 Uiso 1 1 calc GR . . . .

loop_
_atom_site_aniso_label
_atom_site_aniso_U_11
_atom_site_aniso_U_22
_atom_site_aniso_U_33
_atom_site_aniso_U_23
_atom_site_aniso_U_13
_atom_site_aniso_U_12
Br1 0.0643(4) 0.0725(5) 0.0691(4) 0.0039(4) 0.0082(4) -0.0208(4)
Br2 0.0867(6) 0.0797(5) 0.0802(5) 0.0030(4) 0.0052(4) -0.0510(4)
Fe1 0.0476(5) 0.0788(7) 0.0343(4) -0.0118(4) -0.0084(4) 0.0073(4)
O1 0.076(3) 0.059(3) 0.061(3) 0.005(2) -0.006(2) -0.012(3)
O2 0.045(2) 0.068(3) 0.051(2) 0.007(2) 0.0017(19) -0.014(2)
N1 0.055(3) 0.060(3) 0.041(2) -0.002(2) 0.007(2) -0.012(3)
N2 0.049(3) 0.072(4) 0.047(3) 0.003(3) 0.005(2) -0.019(3)
C1 0.118(7) 0.095(6) 0.034(3) 0.005(4) -0.024(4) -0.024(5)
C2 0.087(6) 0.255(12) 0.032(4) -0.048(6) 0.024(4) -0.079(8)
C3 0.100(7) 0.169(10) 0.073(6) -0.063(6) -0.028(5) 0.056(8)
C4 0.146(9) 0.091(6) 0.074(5) -0.025(5) -0.037(6) 0.007(7)
C5 0.070(5) 0.085(5) 0.057(4) -0.011(4) -0.023(4) -0.001(4)
C6 0.052(4) 0.070(4) 0.031(3) -0.005(3) -0.005(3) -0.006(3)
C7 0.046(3) 0.069(4) 0.032(2) -0.006(3) 0.002(2) -0.011(3)
C8 0.044(4) 0.099(6) 0.045(3) -0.010(4) -0.003(3) -0.005(4)
C9 0.056(5) 0.104(7) 0.047(3) -0.009(4) -0.017(3) 0.002(4)
C10 0.072(5) 0.076(5) 0.041(3) -0.004(3) -0.013(3) 0.003(4)
C11 0.060(4) 0.070(5) 0.028(3) 0.000(3) -0.004(3) -0.014(3)
C12 0.064(4) 0.065(4) 0.028(3) 0.001(3) 0.000(3) -0.026(3)
C13 0.055(4) 0.068(4) 0.035(3) 0.004(3) 0.000(3) -0.023(3)
C14 0.064(4) 0.068(4) 0.035(3) 0.002(3) -0.007(3) -0.021(3)
C15 0.053(4) 0.084(5) 0.037(3) -0.001(3) -0.002(3) -0.036(4)
C16 0.075(5) 0.065(5) 0.040(3) 0.005(3) -0.007(3) -0.034(4)
C17 0.071(5) 0.065(4) 0.037(3) -0.001(3) -0.002(3) -0.025(4)
C18 0.042(3) 0.072(4) 0.030(2) -0.005(3) -0.002(2) -0.015(3)
C19 0.061(4) 0.081(5) 0.064(4) 0.022(4) -0.009(4) -0.014(4)
C20 0.071(5) 0.109(7) 0.078(5) 0.021(5) 0.033(4) -0.013(5)

loop_
_atom_type_symbol
_atom_type_description
_atom_type_scat_dispersion_real
_atom_type_scat_dispersion_imag
_atom_type_scat_source
C C 0.0033 0.0016 'International Tables Vol C Tables 4.2.6.8 and 6.1.1.4'
H H 0.0000 0.0000 'International Tables Vol C Tables 4.2.6.8 and 6.1.1.4'
Br Br -0.2901 2.4595 'International Tables Vol C Tables 4.2.6.8 and 6.1.1.4'
Fe Fe 0.3463 0.8444 'International Tables Vol C Tables 4.2.6.8 and 6.1.1.4'
N N 0.0061 0.0033 'International Tables Vol C Tables 4.2.6.8 and 6.1.1.4'
O O 0.0106 0.0060 'International Tables Vol C Tables 4.2.6.8 and 6.1.1.4'

loop_
_geom_angle_atom_site_label_1
_geom_angle_atom_site_label_2
_geom_angle_atom_site_label_3
_geom_angle
_geom_angle_site_symmetry_1
_geom_angle_site_symmetry_3
_geom_angle_publ_flag
C1 Fe1 C4 65.8(4) . . ?
C1 Fe1 C5 38.9(3) . . ?
C1 Fe1 C6 128.1(3) . . ?
C1 Fe1 C7 109.8(3) . . ?
C1 Fe1 C8 123.1(3) . . ?
C1 Fe1 C9 156.7(4) . . ?
C1 Fe1 C10 162.8(4) . . ?
C2 Fe1 C1 43.6(4) . . ?
C2 Fe1 C4 67.1(4) . . ?
C2 Fe1 C5 68.2(4) . . ?
C2 Fe1 C6 170.8(5) . . ?
C2 Fe1 C7 132.6(5) . . ?
C2 Fe1 C8 112.0(3) . . ?
C2 Fe1 C9 119.2(4) . . ?
C2 Fe1 C10 149.2(5) . . ?
C3 Fe1 C1 67.9(4) . . ?
C3 Fe1 C2 41.2(5) . . ?
C3 Fe1 C4 37.0(4) . . ?
C3 Fe1 C5 63.7(4) . . ?
C3 Fe1 C6 145.2(5) . . ?
C3 Fe1 C7 173.0(5) . . ?
C3 Fe1 C8 134.0(4) . . ?
C3 Fe1 C9 110.4(4) . . ?
C3 Fe1 C10 115.1(4) . . ?
C4 Fe1 C9 127.8(4) . . ?
C4 Fe1 C10 105.7(4) . . ?
C5 Fe1 C4 37.9(3) . . ?
C5 Fe1 C6 107.6(3) . . ?
C5 Fe1 C7 119.0(3) . . ?
C5 Fe1 C8 154.9(3) . . ?
C5 Fe1 C9 162.8(4) . . ?
C5 Fe1 C10 125.4(3) . . ?
C6 Fe1 C4 115.0(4) . . ?
C6 Fe1 C9 67.3(3) . . ?
C6 Fe1 C10 39.9(3) . . ?
C7 Fe1 C4 148.9(4) . . ?
C7 Fe1 C6 41.4(3) . . ?
C7 Fe1 C9 68.9(3) . . ?
C7 Fe1 C10 69.2(3) . . ?
C8 Fe1 C4 167.1(4) . . ?
C8 Fe1 C6 68.1(3) . . ?
C8 Fe1 C7 41.1(3) . . ?
C8 Fe1 C9 40.4(3) . . ?
C8 Fe1 C10 68.2(3) . . ?
C9 Fe1 C10 40.2(3) . . ?
C6 N1 H1 117.2 . . ?
C11 N1 H1 117.2 . . ?
C11 N1 C6 125.6(6) . . ?
C18 N2 C19 119.7(6) . . ?
C18 N2 C20 125.6(7) . . ?
C19 N2 C20 114.6(6) . . ?
Fe1 C1 H1A 125.5 . . ?
C2 C1 Fe1 68.0(4) . . ?
C2 C1 H1A 127.3 . . ?
C5 C1 Fe1 70.8(4) . . ?
C5 C1 H1A 127.3 . . ?
C5 C1 C2 105.4(9) . . ?
Fe1 C2 H2 124.8 . . ?
C1 C2 Fe1 68.4(4) . . ?
C1 C2 H2 129.4 . . ?
C3 C2 Fe1 69.1(5) . . ?
C3 C2 C1 101.1(8) . . ?
C3 C2 H2 129.4 . . ?
Fe1 C3 H3 125.2 . . ?
C2 C3 Fe1 69.7(6) . . ?
C2 C3 H3 123.9 . . ?
C4 C3 Fe1 72.8(6) . . ?
C4 C3 C2 112.1(11) . . ?
C4 C3 H3 123.9 . . ?
Fe1 C4 H4 125.7 . . ?
C3 C4 Fe1 70.2(7) . . ?
C3 C4 H4 125.1 . . ?
C3 C4 C5 109.9(12) . . ?
C5 C4 Fe1 70.7(6) . . ?
C5 C4 H4 125.1 . . ?
Fe1 C5 H5 125.6 . . ?
C1 C5 Fe1 70.3(4) . . ?
C1 C5 H5 124.2 . . ?
C4 C5 Fe1 71.5(5) . . ?
C4 C5 C1 111.5(10) . . ?
C4 C5 H5 124.2 . . ?
N1 C6 Fe1 128.5(4) . . ?
N1 C6 C7 121.5(6) . . ?
N1 C6 C10 128.7(7) . . ?
C7 C6 Fe1 69.1(3) . . ?
C10 C6 Fe1 70.6(4) . . ?
C10 C6 C7 109.8(6) . . ?
C6 C7 Fe1 69.5(4) . . ?
C6 C7 C18 121.4(5) . . ?
C8 C7 Fe1 69.4(4) . . ?
C8 C7 C6 105.3(6) . . ?
C8 C7 C18 133.3(6) . . ?
C18 C7 Fe1 127.3(4) . . ?
Fe1 C8 H8 126.1 . . ?
C7 C8 Fe1 69.5(4) . . ?
C7 C8 H8 125.6 . . ?
C9 C8 Fe1 70.4(4) . . ?
C9 C8 C7 108.9(6) . . ?
C9 C8 H8 125.6 . . ?
Fe1 C9 H9 126.6 . . ?
C8 C9 Fe1 69.1(4) . . ?
C8 C9 H9 125.8 . . ?
C8 C9 C10 108.5(7) . . ?
C10 C9 Fe1 70.0(4) . . ?
C10 C9 H9 125.8 . . ?
Fe1 C10 H10 126.1 . . ?
C6 C10 Fe1 69.5(4) . . ?
C6 C10 C9 107.6(7) . . ?
C6 C10 H10 126.2 . . ?
C9 C10 Fe1 69.7(4) . . ?
C9 C10 H10 126.2 . . ?
O1 C11 N1 124.3(6) . . ?
O1 C11 C12 122.0(6) . . ?
N1 C11 C12 113.7(6) . . ?
C13 C12 C11 125.1(5) . . ?
C13 C12 C17 119.2(7) . . ?
C17 C12 C11 115.7(7) . . ?
C12 C13 H13 120.0 . . ?
C14 C13 C12 119.9(6) . . ?
C14 C13 H13 120.0 . . ?
C13 C14 Br1 118.9(5) . . ?
C13 C14 C15 121.9(7) . . ?
C15 C14 Br1 119.1(6) . . ?
C14 C15 H15 121.6 . . ?
C16 C15 C14 116.7(7) . . ?
C16 C15 H15 121.6 . . ?
C15 C16 Br2 119.0(6) . . ?
C15 C16 C17 123.4(6) . . ?
C17 C16 Br2 117.7(6) . . ?
C12 C17 H17 120.6 . . ?
C16 C17 C12 118.8(7) . . ?
C16 C17 H17 120.6 . . ?
O2 C18 N2 119.2(6) . . ?
O2 C18 C7 119.6(6) . . ?
N2 C18 C7 121.2(6) . . ?
N2 C19 H19A 109.5 . . ?
N2 C19 H19B 109.5 . . ?
N2 C19 H19C 109.5 . . ?
H19A C19 H19B 109.5 . . ?
H19A C19 H19C 109.5 . . ?
H19B C19 H19C 109.5 . . ?
N2 C20 H20A 109.5 . . ?
N2 C20 H20B 109.5 . . ?
N2 C20 H20C 109.5 . . ?
H20A C20 H20B 109.5 . . ?
H20A C20 H20C 109.5 . . ?
H20B C20 H20C 109.5 . . ?

loop_
_geom_bond_atom_site_label_1
_geom_bond_atom_site_label_2
_geom_bond_distance
_geom_bond_site_symmetry_2
_geom_bond_publ_flag
Br1 C14 1.901(8) . ?
Br2 C16 1.908(6) . ?
Fe1 C1 2.031(7) . ?
Fe1 C2 2.025(7) . ?
Fe1 C3 2.017(9) . ?
Fe1 C4 2.048(10) . ?
Fe1 C5 2.038(7) . ?
Fe1 C6 2.047(6) . ?
Fe1 C7 2.042(6) . ?
Fe1 C8 2.040(7) . ?
Fe1 C9 2.058(6) . ?
Fe1 C10 2.062(6) . ?
O1 C11 1.219(8) . ?
O2 C18 1.245(7) . ?
N1 H1 0.8800 . ?
N1 C6 1.398(8) . ?
N1 C11 1.365(8) . ?
N2 C18 1.348(8) . ?
N2 C19 1.449(10) . ?
N2 C20 1.458(9) . ?
C1 H1A 0.9500 . ?
C1 C2 1.505(15) . ?
C1 C5 1.356(11) . ?
C2 H2 0.9500 . ?
C2 C3 1.423(16) . ?
C3 H3 0.9500 . ?
C3 C4 1.290(15) . ?
C4 H4 0.9500 . ?
C4 C5 1.326(12) . ?
C5 H5 0.9500 . ?
C6 C7 1.446(9) . ?
C6 C10 1.401(10) . ?
C7 C8 1.434(9) . ?
C7 C18 1.489(9) . ?
C8 H8 0.9500 . ?
C8 C9 1.416(11) . ?
C9 H9 0.9500 . ?
C9 C10 1.417(11) . ?
C10 H10 0.9500 . ?
C11 C12 1.511(10) . ?
C12 C13 1.392(9) . ?
C12 C17 1.396(8) . ?
C13 H13 0.9500 . ?
C13 C14 1.375(9) . ?
C14 C15 1.394(9) . ?
C15 H15 0.9500 . ?
C15 C16 1.374(10) . ?
C16 C17 1.378(10) . ?
C17 H17 0.9500 . ?
C19 H19A 0.9800 . ?
C19 H19B 0.9800 . ?
C19 H19C 0.9800 . ?
C20 H20A 0.9800 . ?
C20 H20B 0.9800 . ?
C20 H20C 0.9800 . ?
